data_2200092
loop_
_publ_author_name
'Johnston, Magnus G.'
'Harrison, William T. A.'

_publ_section_title
;
Magnesium selenite dihydrate, MgSeO~3~.2H~2~O
;
_journal_name_full 'Acta Crystallographica, Section E'
_journal_page_first i24
_journal_page_last i25
_journal_paper_doi 10.1107/S1600536801004135
_journal_volume 57
_journal_year 2001
_chemical_formula_moiety 'Mg Se O3, 2H2 O'
_chemical_formula_sum 'H4 Mg O5 Se'
_chemical_formula_weight 187.30
_space_group_IT_number 14
_symmetry_cell_setting monoclinic
_symmetry_space_group_name_Hall '-P 2yn'
_symmetry_space_group_name_H-M 'P 1 21/n 1'
_cell_angle_alpha 90.00
_cell_angle_beta 98.7530(10)
_cell_angle_gamma 90.00
_cell_formula_units_Z 4
_cell_length_a 6.4818(3)
_cell_length_b 8.7975(5)
_cell_length_c 7.6367(4)
_cell_measurement_temperature 293
_cell_volume 430.40(4)
_diffrn_ambient_temperature 293
_exptl_crystal_density_diffrn 2.891
_cod_depositor_comments
;
The following automatic conversions were performed:
'_symmetry_cell_setting' value 'Monoclinic' changed to 'monoclinic'
according to '/home/saulius/struct/CIF-dictionaries/cif_core.dic'
dictionary named 'cif_core.dic' version 2.4.1 from 2010-06-29.

Automatic conversion script
Id: cif_fix_enum 1527 2010-12-29 10:47:43Z saulius 
;
_cod_original_sg_symbol_H-M 'P 21/n'
_cod_database_code 2200092

loop_
_symmetry_equiv_pos_as_xyz
'x, y, z'
'-x+1/2, y+1/2, -z+1/2'
'-x, -y, -z'
'x-1/2, -y-1/2, z-1/2'

loop_
_atom_site_aniso_label
_atom_site_aniso_U_11
_atom_site_aniso_U_22
_atom_site_aniso_U_33
_atom_site_aniso_U_12
_atom_site_aniso_U_13
_atom_site_aniso_U_23
Se1 .01148(11) .00824(11) .00874(11) -.00001(5) .00159(6) -.00054(5)
Mg1 .0122(3) .0084(3) .0113(3) .00013(18) .0024(2) .00108(18)
O1 .0167(6) .0108(5) .0119(6) -.0003(4) .0029(5) .0033(4)
O2 .0135(6) .0172(6) .0134(5) -.0017(4) .0054(5) -.0022(4)
O3 .0124(5) .0095(5) .0157(6) .0016(4) .0013(4) .0028(4)
O4 .0203(7) .0118(6) .0214(7) .0010(5) .0011(6) .0045(4)
O5 .0202(6) .0156(6) .0144(6) -.0013(5) .0028(5) .0025(5)

loop_
_atom_site_label
_atom_site_fract_x
_atom_site_fract_y
_atom_site_fract_z
_atom_site_U_iso_or_equiv
_atom_site_thermal_displace_type
_atom_site_occupancy
Se1 .10275(2) .651353(16) .33744(2) .00948(8) Uani 1.0000
Mg1 .35091(10) .36063(6) .51565(9) .01057(13) Uani 1.0000
O1 .1707(2) .82366(15) .26329(17) .0131(2) Uani 1.0000
O2 -.0423(2) .69826(16) .49487(18) .0143(2) Uani 1.0000
O3 .32793(19) .59188(14) .46361(18) .0126(2) Uani 1.0000
O4 .4218(3) .14290(15) .5808(2) .0180(3) Uani 1.0000
O5 .3813(2) .43340(16) .79156(19) .0167(3) Uani 1.0000
H1 .515(9) .143(4) .632(6) .057(15) Uiso 1.0000
H2 .339(7) .094(5) .624(5) .045(10) Uiso 1.0000
H3 .465(5) .496(3) .795(4) .025(7) Uiso 1.0000
H4 .428(5) .364(3) .875(4) .018(7) Uiso 1.0000

loop_
_geom_bond_atom_site_label_1
_geom_bond_atom_site_label_2
_geom_bond_site_symmetry_1
_geom_bond_site_symmetry_2
_geom_bond_distance
_geom_bond_publ_flag
Se1 O1 . . 1.6996(13) yes
Se1 O2 . . 1.6864(13) yes
Se1 O3 . . 1.7042(12) yes
Mg1 O1 . 2_545 2.1383(15) yes
Mg1 O2 . 3_566 2.0559(14) yes
Mg1 O3 . . 2.0739(13) yes
Mg1 O3 . 3_666 2.1054(14) yes
Mg1 O4 . . 2.0144(14) yes
Mg1 O5 . . 2.1822(16) yes
